data_7030635
loop_
_publ_author_name
'van der Vlugt, Jarl Ivar'
'Lutz, Martin'
'Pidko, Evgeny A.'
'Vogt, Dieter'
'Spek, Anthony L.'

_publ_section_title
;
 Cationic and neutral NiII complexes containing a non-innocent PNP
 ligand: formation of alkyl and thiolate species
;
_journal_coden_ASTM DTARAF
_journal_issue 6
_journal_name_full 'Dalton Transactions'
_journal_page_first 1016
_journal_page_last 1023
_journal_paper_doi 10.1039/b814806f
_journal_year 2009
_chemical_formula_moiety 'C23 H43 Cl N Ni P2, B F4'
_chemical_formula_sum 'C23 H43 B Cl F4 N Ni P2'
_chemical_formula_weight 576.49
_space_group_IT_number 2
_symmetry_cell_setting triclinic
_symmetry_space_group_name_Hall '-P 1'
_symmetry_space_group_name_H-M 'P -1'
_atom_sites_solution_hydrogens difmap
_atom_sites_solution_primary direct
_atom_sites_solution_secondary difmap
_audit_creation_method SHELXL-97
_cell_angle_alpha 73.5826(5)
_cell_angle_beta 75.8775(6)
_cell_angle_gamma 87.7751(8)
_cell_formula_units_Z 2
_cell_length_a 8.3356(1)
_cell_length_b 12.2538(1)
_cell_length_c 14.6565(2)
_cell_measurement_reflns_used 29114
_cell_measurement_temperature 150(2)
_cell_measurement_theta_max 27.48
_cell_measurement_theta_min 1.02
_cell_volume 1391.88(3)
_computing_cell_refinement HKL2000
_computing_data_collection 'Nonius COLLECT'
_computing_data_reduction 'HKL2000, denzox, Sadabs'
_computing_structure_refinement 'SHELXL-97 (Sheldrick, 1997)'
_computing_structure_solution 'SHELXS-97 (Sheldrick, 1990)'
_diffrn_ambient_temperature 150(2)
_diffrn_measured_fraction_theta_full 0.995
_diffrn_measured_fraction_theta_max 0.995
_diffrn_measurement_device_type 'Nonius KappaCCD'
_diffrn_measurement_method '\f and \w scans'
_diffrn_radiation_monochromator graphite
_diffrn_radiation_source 'rotating anode'
_diffrn_radiation_type MoK\a
_diffrn_radiation_wavelength 0.71073
_diffrn_reflns_av_R_equivalents 0.0367
_diffrn_reflns_av_sigmaI/netI 0.0232
_diffrn_reflns_limit_h_max 10
_diffrn_reflns_limit_h_min -10
_diffrn_reflns_limit_k_max 15
_diffrn_reflns_limit_k_min -15
_diffrn_reflns_limit_l_max 18
_diffrn_reflns_limit_l_min -19
_diffrn_reflns_number 34132
_diffrn_reflns_theta_full 27.51
_diffrn_reflns_theta_max 27.51
_diffrn_reflns_theta_min 1.49
_exptl_absorpt_coefficient_mu 0.947
_exptl_absorpt_correction_T_max 0.84
_exptl_absorpt_correction_T_min 0.60
_exptl_absorpt_correction_type multi-scan
_exptl_crystal_colour red
_exptl_crystal_density_diffrn 1.376
_exptl_crystal_density_method 'not measured'
_exptl_crystal_description block
_exptl_crystal_F_000 608
_exptl_crystal_size_max 0.45
_exptl_crystal_size_mid 0.36
_exptl_crystal_size_min 0.18
_refine_diff_density_max 0.496
_refine_diff_density_min -0.291
_refine_diff_density_rms 0.048
_refine_ls_extinction_method none
_refine_ls_goodness_of_fit_ref 1.031
_refine_ls_hydrogen_treatment constr
_refine_ls_matrix_type full
_refine_ls_number_parameters 338
_refine_ls_number_reflns 6356
_refine_ls_number_restraints 123
_refine_ls_restrained_S_all 1.215
_refine_ls_R_factor_all 0.0305
_refine_ls_R_factor_gt 0.0255
_refine_ls_shift/su_max 0.002
_refine_ls_shift/su_mean 0.000
_refine_ls_structure_factor_coef Fsqd
_refine_ls_weighting_details 'calc w=1/[\s^2^(Fo^2^)+(0.0282P)^2^+0.6447P] where P=(Fo^2^+2Fc^2^)/3'
_refine_ls_weighting_scheme calc
_refine_ls_wR_factor_gt 0.0633
_refine_ls_wR_factor_ref 0.0659
_reflns_number_gt 5719
_reflns_number_total 6356
_reflns_threshold_expression I>2\s(I)
_cod_duplicate_entry 7000435
_cod_data_source_file b814806f.txt
_cod_data_source_block s3897a
_cod_original_cell_volume 1391.89(3)
_cod_database_code 7030635

loop_
_symmetry_equiv_pos_as_xyz
'x, y, z'
'-x, -y, -z'

loop_
_atom_site_label
_atom_site_type_symbol
_atom_site_fract_x
_atom_site_fract_y
_atom_site_fract_z
_atom_site_U_iso_or_equiv
_atom_site_adp_type
_atom_site_occupancy
_atom_site_symmetry_multiplicity
_atom_site_calc_flag
_atom_site_refinement_flags
_atom_site_disorder_assembly
_atom_site_disorder_group
Ni1 Ni 0.26844(2) 0.218320(16) 0.260460(14) 0.01712(6) Uani 1 1 d . . .
Cl1 Cl 0.04373(5) 0.16225(4) 0.37353(3) 0.03255(11) Uani 1 1 d . . .
P1 P 0.31349(5) 0.04583(3) 0.24151(3) 0.01775(9) Uani 1 1 d . . .
P2 P 0.26083(5) 0.39083(3) 0.28102(3) 0.01652(9) Uani 1 1 d . . .
N1 N 0.46711(16) 0.26871(11) 0.15849(9) 0.0170(3) Uani 1 1 d . . .
C1 C 0.55925(19) 0.19352(14) 0.11591(11) 0.0192(3) Uani 1 1 d . . .
C2 C 0.7210(2) 0.22045(15) 0.06121(12) 0.0240(3) Uani 1 1 d . . .
H2 H 0.7848 0.1654 0.0352 0.029 Uiso 1 1 calc R . .
C3 C 0.7892(2) 0.32738(16) 0.04464(12) 0.0262(4) Uani 1 1 d . . .
H3 H 0.9014 0.3455 0.0100 0.031 Uiso 1 1 calc R . .
C4 C 0.6906(2) 0.40767(15) 0.07953(12) 0.0243(3) Uani 1 1 d . . .
H4 H 0.7322 0.4833 0.0651 0.029 Uiso 1 1 calc R . .
C5 C 0.53058(19) 0.37674(14) 0.13571(11) 0.0192(3) Uani 1 1 d . . .
C6 C 0.4748(2) 0.08302(14) 0.12677(12) 0.0212(3) Uani 1 1 d . . .
H6A H 0.5566 0.0222 0.1273 0.025 Uiso 1 1 calc R . .
H6B H 0.4250 0.0903 0.0706 0.025 Uiso 1 1 calc R . .
C7 C 0.4174(2) -0.04708(15) 0.33446(12) 0.0253(4) Uani 1 1 d . . .
C8 C 0.5796(2) 0.01545(18) 0.32507(15) 0.0348(4) Uani 1 1 d . . .
H8A H 0.6326 -0.0268 0.3767 0.052 Uiso 1 1 calc R . .
H8B H 0.5556 0.0921 0.3318 0.052 Uiso 1 1 calc R . .
H8C H 0.6540 0.0208 0.2608 0.052 Uiso 1 1 calc R . .
C9 C 0.3088(3) -0.06229(19) 0.43842(13) 0.0383(5) Uani 1 1 d . . .
H9A H 0.2045 -0.1018 0.4456 0.057 Uiso 1 1 calc R . .
H9B H 0.2857 0.0125 0.4496 0.057 Uiso 1 1 calc R . .
H9C H 0.3670 -0.1074 0.4864 0.057 Uiso 1 1 calc R . .
C10 C 0.4585(3) -0.16363(17) 0.31684(16) 0.0395(5) Uani 1 1 d . . .
H10A H 0.5261 -0.1531 0.2499 0.059 Uiso 1 1 calc R . .
H10B H 0.3556 -0.2057 0.3255 0.059 Uiso 1 1 calc R . .
H10C H 0.5200 -0.2066 0.3638 0.059 Uiso 1 1 calc R . .
C11 C 0.1459(2) -0.02920(14) 0.21528(13) 0.0233(3) Uani 1 1 d . . .
C12 C 0.2181(2) -0.10298(16) 0.14645(15) 0.0323(4) Uani 1 1 d . . .
H12A H 0.2911 -0.1589 0.1764 0.049 Uiso 1 1 calc R . .
H12B H 0.2814 -0.0543 0.0836 0.049 Uiso 1 1 calc R . .
H12C H 0.1277 -0.1427 0.1356 0.049 Uiso 1 1 calc R . .
C13 C 0.0301(2) -0.10267(16) 0.30937(14) 0.0314(4) Uani 1 1 d . . .
H13A H -0.0627 -0.1331 0.2928 0.047 Uiso 1 1 calc R . .
H13B H -0.0123 -0.0560 0.3539 0.047 Uiso 1 1 calc R . .
H13C H 0.0913 -0.1658 0.3414 0.047 Uiso 1 1 calc R . .
C14 C 0.0452(2) 0.06476(16) 0.16190(15) 0.0318(4) Uani 1 1 d . . .
H14A H -0.0365 0.0300 0.1398 0.048 Uiso 1 1 calc R . .
H14B H 0.1200 0.1163 0.1051 0.048 Uiso 1 1 calc R . .
H14C H -0.0117 0.1077 0.2069 0.048 Uiso 1 1 calc R . .
C15 C 0.4181(2) 0.46290(14) 0.17094(12) 0.0218(3) Uani 1 1 d . . .
H15A H 0.3639 0.5050 0.1189 0.026 Uiso 1 1 calc R . .
H15B H 0.4835 0.5183 0.1861 0.026 Uiso 1 1 calc R . .
C16 C 0.3459(2) 0.39829(14) 0.38648(12) 0.0225(3) Uani 1 1 d . . .
C17 C 0.5222(2) 0.35221(18) 0.36774(15) 0.0329(4) Uani 1 1 d . . .
H17A H 0.5919 0.4030 0.3082 0.049 Uiso 1 1 calc R . .
H17B H 0.5176 0.2759 0.3594 0.049 Uiso 1 1 calc R . .
H17C H 0.5690 0.3485 0.4237 0.049 Uiso 1 1 calc R . .
C18 C 0.3562(2) 0.52039(16) 0.39339(14) 0.0299(4) Uani 1 1 d . . .
H18A H 0.4125 0.5211 0.4447 0.045 Uiso 1 1 calc R . .
H18B H 0.2443 0.5487 0.4096 0.045 Uiso 1 1 calc R . .
H18C H 0.4185 0.5694 0.3303 0.045 Uiso 1 1 calc R . .
C19 C 0.2429(2) 0.32090(17) 0.48358(13) 0.0316(4) Uani 1 1 d . . .
H19A H 0.2902 0.3251 0.5376 0.047 Uiso 1 1 calc R . .
H19B H 0.2444 0.2422 0.4800 0.047 Uiso 1 1 calc R . .
H19C H 0.1286 0.3461 0.4951 0.047 Uiso 1 1 calc R . .
C20 C 0.0715(2) 0.47612(14) 0.27076(13) 0.0224(3) Uani 1 1 d . . .
C21 C -0.0004(2) 0.43804(16) 0.19661(15) 0.0302(4) Uani 1 1 d . . .
H21A H -0.0947 0.4847 0.1833 0.045 Uiso 1 1 calc R . .
H21B H -0.0371 0.3579 0.2240 0.045 Uiso 1 1 calc R . .
H21C H 0.0850 0.4473 0.1355 0.045 Uiso 1 1 calc R . .
C22 C 0.1120(2) 0.60495(15) 0.23193(14) 0.0293(4) Uani 1 1 d . . .
H22A H 0.0111 0.6458 0.2227 0.044 Uiso 1 1 calc R . .
H22B H 0.1947 0.6213 0.1691 0.044 Uiso 1 1 calc R . .
H22C H 0.1559 0.6298 0.2793 0.044 Uiso 1 1 calc R . .
C23 C -0.0583(2) 0.45214(16) 0.36886(14) 0.0300(4) Uani 1 1 d . . .
H23A H -0.0158 0.4802 0.4151 0.045 Uiso 1 1 calc R . .
H23B H -0.0818 0.3700 0.3955 0.045 Uiso 1 1 calc R . .
H23C H -0.1602 0.4910 0.3587 0.045 Uiso 1 1 calc R . .
F1 F 0.68324(18) 0.65574(12) 0.19198(10) 0.0540(4) Uani 1 1 d D A .
F2A F 0.7437(11) 0.6881(5) 0.0217(4) 0.096(3) Uani 0.483(7) 1 d PDU A 1
F3A F 0.8887(4) 0.7754(4) 0.0874(3) 0.0696(18) Uani 0.483(7) 1 d PDU A 1
F4A F 0.6347(6) 0.8277(4) 0.0804(2) 0.0627(17) Uani 0.483(7) 1 d PDU A 1
F2B F 0.8092(6) 0.6812(5) 0.0366(4) 0.0730(19) Uani 0.517(7) 1 d PDU A 2
F3B F 0.7826(10) 0.8293(4) 0.1036(3) 0.120(3) Uani 0.517(7) 1 d PDU A 2
F4B F 0.5641(5) 0.7495(6) 0.0862(3) 0.086(2) Uani 0.517(7) 1 d PDU A 2
B1 B 0.7245(3) 0.73309(18) 0.10017(17) 0.0365(5) Uani 1 1 d D . .

loop_
_atom_site_aniso_label
_atom_site_aniso_U_11
_atom_site_aniso_U_22
_atom_site_aniso_U_33
_atom_site_aniso_U_23
_atom_site_aniso_U_13
_atom_site_aniso_U_12
Ni1 0.01718(11) 0.01434(10) 0.01715(11) -0.00419(8) 0.00076(7) -0.00117(7)
Cl1 0.0288(2) 0.0243(2) 0.0350(2) -0.01057(18) 0.01364(17) -0.00691(16)
P1 0.0198(2) 0.01458(19) 0.01653(19) -0.00389(15) -0.00084(15) 0.00092(14)
P2 0.01756(19) 0.01471(19) 0.01710(19) -0.00443(14) -0.00380(14) -0.00044(14)
N1 0.0165(6) 0.0189(6) 0.0139(6) -0.0029(5) -0.0027(5) -0.0009(5)
C1 0.0196(7) 0.0227(8) 0.0141(7) -0.0040(6) -0.0031(6) 0.0007(6)
C2 0.0207(8) 0.0328(9) 0.0173(8) -0.0076(7) -0.0018(6) 0.0015(7)
C3 0.0178(8) 0.0392(10) 0.0192(8) -0.0066(7) -0.0008(6) -0.0057(7)
C4 0.0238(8) 0.0285(9) 0.0185(8) -0.0033(6) -0.0036(6) -0.0094(7)
C5 0.0209(8) 0.0212(8) 0.0149(7) -0.0032(6) -0.0045(6) -0.0035(6)
C6 0.0224(8) 0.0219(8) 0.0176(7) -0.0068(6) -0.0004(6) 0.0009(6)
C7 0.0302(9) 0.0235(8) 0.0192(8) -0.0030(6) -0.0047(7) 0.0061(7)
C8 0.0316(10) 0.0404(11) 0.0324(10) -0.0057(8) -0.0141(8) 0.0059(8)
C9 0.0429(11) 0.0459(12) 0.0187(9) -0.0015(8) -0.0032(8) 0.0062(9)
C10 0.0530(13) 0.0263(10) 0.0402(11) -0.0078(8) -0.0176(10) 0.0166(9)
C11 0.0240(8) 0.0193(8) 0.0260(9) -0.0070(6) -0.0034(7) -0.0030(6)
C12 0.0362(10) 0.0289(9) 0.0352(10) -0.0183(8) -0.0029(8) -0.0053(8)
C13 0.0299(9) 0.0235(9) 0.0353(10) -0.0067(7) 0.0013(8) -0.0072(7)
C14 0.0274(9) 0.0304(10) 0.0374(10) -0.0060(8) -0.0113(8) -0.0013(7)
C15 0.0250(8) 0.0183(8) 0.0195(8) -0.0024(6) -0.0030(6) -0.0039(6)
C16 0.0244(8) 0.0238(8) 0.0206(8) -0.0058(6) -0.0082(6) 0.0007(6)
C17 0.0280(9) 0.0426(11) 0.0341(10) -0.0138(8) -0.0161(8) 0.0070(8)
C18 0.0372(10) 0.0297(9) 0.0287(9) -0.0124(7) -0.0141(8) -0.0017(8)
C19 0.0393(10) 0.0324(10) 0.0211(9) -0.0029(7) -0.0087(7) -0.0005(8)
C20 0.0225(8) 0.0203(8) 0.0283(9) -0.0098(7) -0.0104(7) 0.0040(6)
C21 0.0310(9) 0.0304(9) 0.0372(10) -0.0133(8) -0.0192(8) 0.0041(7)
C22 0.0357(10) 0.0197(8) 0.0364(10) -0.0088(7) -0.0159(8) 0.0061(7)
C23 0.0223(8) 0.0313(10) 0.0392(10) -0.0172(8) -0.0045(7) 0.0042(7)
F1 0.0567(8) 0.0465(8) 0.0458(8) 0.0008(6) -0.0029(6) -0.0087(6)
F2A 0.199(8) 0.039(3) 0.046(2) -0.0194(18) -0.012(4) -0.024(4)
F3A 0.0364(19) 0.098(3) 0.057(2) 0.015(2) -0.0191(16) -0.0224(19)
F4A 0.073(3) 0.063(3) 0.0369(16) -0.0032(16) -0.0042(17) 0.045(2)
F2B 0.062(2) 0.047(2) 0.070(3) -0.007(2) 0.045(2) 0.0142(19)
F3B 0.179(8) 0.067(3) 0.090(3) -0.036(2) 0.044(4) -0.082(4)
F4B 0.061(2) 0.118(5) 0.061(2) 0.003(2) -0.0212(18) 0.046(3)
B1 0.0381(12) 0.0287(11) 0.0404(13) -0.0071(9) -0.0091(10) 0.0063(9)

loop_
_atom_type_symbol
_atom_type_description
_atom_type_scat_dispersion_real
_atom_type_scat_dispersion_imag
_atom_type_scat_source
C C 0.0033 0.0016 'International Tables Vol C Tables 4.2.6.8 and 6.1.1.4'
H H 0.0000 0.0000 'International Tables Vol C Tables 4.2.6.8 and 6.1.1.4'
B B 0.0013 0.0007 'International Tables Vol C Tables 4.2.6.8 and 6.1.1.4'
Cl Cl 0.1484 0.1585 'International Tables Vol C Tables 4.2.6.8 and 6.1.1.4'
F F 0.0171 0.0103 'International Tables Vol C Tables 4.2.6.8 and 6.1.1.4'
N N 0.0061 0.0033 'International Tables Vol C Tables 4.2.6.8 and 6.1.1.4'
Ni Ni 0.3393 1.1124 'International Tables Vol C Tables 4.2.6.8 and 6.1.1.4'
P P 0.1023 0.0942 'International Tables Vol C Tables 4.2.6.8 and 6.1.1.4'

loop_
_geom_angle_atom_site_label_1
_geom_angle_atom_site_label_2
_geom_angle_atom_site_label_3
_geom_angle
N1 Ni1 Cl1 179.29(4)
N1 Ni1 P2 87.46(4)
Cl1 Ni1 P2 92.611(17)
N1 Ni1 P1 87.31(4)
Cl1 Ni1 P1 92.694(17)
P2 Ni1 P1 171.750(17)
C6 P1 C11 105.03(8)
C6 P1 C7 104.84(8)
C11 P1 C7 114.03(8)
C6 P1 Ni1 98.91(5)
C11 P1 Ni1 118.65(5)
C7 P1 Ni1 112.74(6)
C15 P2 C20 104.28(8)
C15 P2 C16 105.09(8)
C20 P2 C16 113.52(7)
C15 P2 Ni1 99.02(6)
C20 P2 Ni1 119.12(5)
C16 P2 Ni1 113.12(5)
C5 N1 C1 117.97(13)
C5 N1 Ni1 120.79(11)
C1 N1 Ni1 120.72(11)
N1 C1 C2 121.44(15)
N1 C1 C6 116.90(14)
C2 C1 C6 121.59(15)
C3 C2 C1 119.98(16)
C3 C2 H2 120.0
C1 C2 H2 120.0
C2 C3 C4 118.67(15)
C2 C3 H3 120.7
C4 C3 H3 120.7
C3 C4 C5 119.53(16)
C3 C4 H4 120.2
C5 C4 H4 120.2
N1 C5 C4 121.85(15)
N1 C5 C15 117.29(14)
C4 C5 C15 120.83(15)
C1 C6 P1 109.32(11)
C1 C6 H6A 109.8
P1 C6 H6A 109.8
C1 C6 H6B 109.8
P1 C6 H6B 109.8
H6A C6 H6B 108.3
C10 C7 C9 110.05(16)
C10 C7 C8 108.73(16)
C9 C7 C8 108.34(16)
C10 C7 P1 112.47(13)
C9 C7 P1 110.25(12)
C8 C7 P1 106.85(12)
C7 C8 H8A 109.5
C7 C8 H8B 109.5
H8A C8 H8B 109.5
C7 C8 H8C 109.5
H8A C8 H8C 109.5
H8B C8 H8C 109.5
C7 C9 H9A 109.5
C7 C9 H9B 109.5
H9A C9 H9B 109.5
C7 C9 H9C 109.5
H9A C9 H9C 109.5
H9B C9 H9C 109.5
C7 C10 H10A 109.5
C7 C10 H10B 109.5
H10A C10 H10B 109.5
C7 C10 H10C 109.5
H10A C10 H10C 109.5
H10B C10 H10C 109.5
C13 C11 C12 109.77(15)
C13 C11 C14 108.93(15)
C12 C11 C14 108.07(15)
C13 C11 P1 112.26(12)
C12 C11 P1 111.43(12)
C14 C11 P1 106.20(12)
C11 C12 H12A 109.5
C11 C12 H12B 109.5
H12A C12 H12B 109.5
C11 C12 H12C 109.5
H12A C12 H12C 109.5
H12B C12 H12C 109.5
C11 C13 H13A 109.5
C11 C13 H13B 109.5
H13A C13 H13B 109.5
C11 C13 H13C 109.5
H13A C13 H13C 109.5
H13B C13 H13C 109.5
C11 C14 H14A 109.5
C11 C14 H14B 109.5
H14A C14 H14B 109.5
C11 C14 H14C 109.5
H14A C14 H14C 109.5
H14B C14 H14C 109.5
C5 C15 P2 109.69(11)
C5 C15 H15A 109.7
P2 C15 H15A 109.7
C5 C15 H15B 109.7
P2 C15 H15B 109.7
H15A C15 H15B 108.2
C18 C16 C19 110.28(15)
C18 C16 C17 108.84(15)
C19 C16 C17 108.11(14)
C18 C16 P2 112.50(11)
C19 C16 P2 110.70(12)
C17 C16 P2 106.22(12)
C16 C17 H17A 109.5
C16 C17 H17B 109.5
H17A C17 H17B 109.5
C16 C17 H17C 109.5
H17A C17 H17C 109.5
H17B C17 H17C 109.5
C16 C18 H18A 109.5
C16 C18 H18B 109.5
H18A C18 H18B 109.5
C16 C18 H18C 109.5
H18A C18 H18C 109.5
H18B C18 H18C 109.5
C16 C19 H19A 109.5
C16 C19 H19B 109.5
H19A C19 H19B 109.5
C16 C19 H19C 109.5
H19A C19 H19C 109.5
H19B C19 H19C 109.5
C23 C20 C22 108.78(14)
C23 C20 C21 109.10(15)
C22 C20 C21 109.15(14)
C23 C20 P2 112.12(12)
C22 C20 P2 112.25(12)
C21 C20 P2 105.34(11)
C20 C21 H21A 109.5
C20 C21 H21B 109.5
H21A C21 H21B 109.5
C20 C21 H21C 109.5
H21A C21 H21C 109.5
H21B C21 H21C 109.5
C20 C22 H22A 109.5
C20 C22 H22B 109.5
H22A C22 H22B 109.5
C20 C22 H22C 109.5
H22A C22 H22C 109.5
H22B C22 H22C 109.5
C20 C23 H23A 109.5
C20 C23 H23B 109.5
H23A C23 H23B 109.5
C20 C23 H23C 109.5
H23A C23 H23C 109.5
H23B C23 H23C 109.5
F3B B1 F2B 119.6(4)
F3B B1 F1 111.4(3)
F2B B1 F1 109.0(3)
F4A B1 F1 119.5(2)
F4A B1 F2A 106.6(4)
F1 B1 F2A 115.8(3)
F3B B1 F4B 108.5(4)
F2B B1 F4B 108.5(3)
F1 B1 F4B 97.5(2)
F4A B1 F3A 104.6(3)
F1 B1 F3A 106.4(2)
F2A B1 F3A 101.9(4)

loop_
_geom_bond_atom_site_label_1
_geom_bond_atom_site_label_2
_geom_bond_distance
Ni1 N1 1.9254(13)
Ni1 Cl1 2.1606(4)
Ni1 P2 2.2144(4)
Ni1 P1 2.2147(4)
P1 C6 1.8318(16)
P1 C11 1.8722(17)
P1 C7 1.8772(17)
P2 C15 1.8315(17)
P2 C20 1.8723(16)
P2 C16 1.8763(17)
N1 C5 1.365(2)
N1 C1 1.365(2)
C1 C2 1.388(2)
C1 C6 1.500(2)
C2 C3 1.382(3)
C2 H2 0.9500
C3 C4 1.386(3)
C3 H3 0.9500
C4 C5 1.388(2)
C4 H4 0.9500
C5 C15 1.502(2)
C6 H6A 0.9900
C6 H6B 0.9900
C7 C10 1.533(3)
C7 C9 1.535(2)
C7 C8 1.538(3)
C8 H8A 0.9800
C8 H8B 0.9800
C8 H8C 0.9800
C9 H9A 0.9800
C9 H9B 0.9800
C9 H9C 0.9800
C10 H10A 0.9800
C10 H10B 0.9800
C10 H10C 0.9800
C11 C13 1.537(2)
C11 C12 1.541(2)
C11 C14 1.542(2)
C12 H12A 0.9800
C12 H12B 0.9800
C12 H12C 0.9800
C13 H13A 0.9800
C13 H13B 0.9800
C13 H13C 0.9800
C14 H14A 0.9800
C14 H14B 0.9800
C14 H14C 0.9800
C15 H15A 0.9900
C15 H15B 0.9900
C16 C18 1.535(2)
C16 C19 1.538(2)
C16 C17 1.543(2)
C17 H17A 0.9800
C17 H17B 0.9800
C17 H17C 0.9800
C18 H18A 0.9800
C18 H18B 0.9800
C18 H18C 0.9800
C19 H19A 0.9800
C19 H19B 0.9800
C19 H19C 0.9800
C20 C23 1.533(2)
C20 C22 1.539(2)
C20 C21 1.544(2)
C21 H21A 0.9800
C21 H21B 0.9800
C21 H21C 0.9800
C22 H22A 0.9800
C22 H22B 0.9800
C22 H22C 0.9800
C23 H23A 0.9800
C23 H23B 0.9800
C23 H23C 0.9800
F1 B1 1.381(3)
F2A B1 1.383(5)
F3A B1 1.432(3)
F4A B1 1.356(3)
F2B B1 1.323(4)
F3B B1 1.311(4)
F4B B1 1.400(4)

loop_
_geom_torsion_atom_site_label_1
_geom_torsion_atom_site_label_2
_geom_torsion_atom_site_label_3
_geom_torsion_atom_site_label_4
_geom_torsion
N1 Ni1 P1 C6 -12.19(6)
Cl1 Ni1 P1 C6 167.10(6)
N1 Ni1 P1 C11 -124.82(7)
Cl1 Ni1 P1 C11 54.47(6)
N1 Ni1 P1 C7 98.11(7)
Cl1 Ni1 P1 C7 -82.60(6)
N1 Ni1 P2 C15 11.71(6)
Cl1 Ni1 P2 C15 -167.59(6)
N1 Ni1 P2 C20 123.69(7)
Cl1 Ni1 P2 C20 -55.61(7)
N1 Ni1 P2 C16 -99.05(7)
Cl1 Ni1 P2 C16 81.66(6)
P2 Ni1 N1 C5 0.56(11)
P1 Ni1 N1 C5 -173.05(11)
P2 Ni1 N1 C1 172.17(11)
P1 Ni1 N1 C1 -1.45(11)
C5 N1 C1 C2 8.2(2)
Ni1 N1 C1 C2 -163.65(12)
C5 N1 C1 C6 -168.84(13)
Ni1 N1 C1 C6 19.33(18)
N1 C1 C2 C3 -3.4(2)
C6 C1 C2 C3 173.52(15)
C1 C2 C3 C4 -3.1(2)
C2 C3 C4 C5 4.4(2)
C1 N1 C5 C4 -6.8(2)
Ni1 N1 C5 C4 165.06(12)
C1 N1 C5 C15 171.14(13)
Ni1 N1 C5 C15 -17.03(18)
C3 C4 C5 N1 0.5(2)
C3 C4 C5 C15 -177.34(15)
N1 C1 C6 P1 -29.06(17)
C2 C1 C6 P1 153.93(13)
C11 P1 C6 C1 146.76(11)
C7 P1 C6 C1 -92.75(12)
Ni1 P1 C6 C1 23.76(11)
C6 P1 C7 C10 -69.69(15)
C11 P1 C7 C10 44.64(16)
Ni1 P1 C7 C10 -176.24(12)
C6 P1 C7 C9 167.08(14)
C11 P1 C7 C9 -78.60(15)
Ni1 P1 C7 C9 60.52(15)
C6 P1 C7 C8 49.55(14)
C11 P1 C7 C8 163.87(12)
Ni1 P1 C7 C8 -57.00(13)
C6 P1 C11 C13 159.85(12)
C7 P1 C11 C13 45.64(15)
Ni1 P1 C11 C13 -90.91(12)
C6 P1 C11 C12 36.25(14)
C7 P1 C11 C12 -77.96(14)
Ni1 P1 C11 C12 145.49(11)
C6 P1 C11 C14 -81.20(13)
C7 P1 C11 C14 164.59(12)
Ni1 P1 C11 C14 28.04(14)
N1 C5 C15 P2 26.54(17)
C4 C5 C15 P2 -155.53(13)
C20 P2 C15 C5 -145.42(11)
C16 P2 C15 C5 94.90(12)
Ni1 P2 C15 C5 -22.13(12)
C15 P2 C16 C18 67.21(14)
C20 P2 C16 C18 -46.12(15)
Ni1 P2 C16 C18 174.16(11)
C15 P2 C16 C19 -168.90(12)
C20 P2 C16 C19 77.77(14)
Ni1 P2 C16 C19 -61.95(13)
C15 P2 C16 C17 -51.77(14)
C20 P2 C16 C17 -165.10(12)
Ni1 P2 C16 C17 55.19(13)
C15 P2 C20 C23 -162.94(12)
C16 P2 C20 C23 -49.13(14)
Ni1 P2 C20 C23 87.98(12)
C15 P2 C20 C22 -40.14(14)
C16 P2 C20 C22 73.67(14)
Ni1 P2 C20 C22 -149.22(10)
C15 P2 C20 C21 78.52(13)
C16 P2 C20 C21 -167.66(12)
Ni1 P2 C20 C21 -30.56(14)
